data_2213190
loop_
_publ_author_name
'Zheng, Heping'
'Gawlicka-Chruszcz, Anna'
'Cymborowski, Marcin'
'Minor, Wladek'

_publ_section_title
;
 <i>trans</i>-1-Hydroxycyclopentan-2-aminium chloride
;
_journal_coeditor_code BV2054
_journal_issue 5
_journal_name_full 'Acta Crystallographica Section E'
_journal_page_first o2697
_journal_page_last o2698
_journal_paper_doi 10.1107/S1600536807018958
_journal_volume 63
_journal_year 2007
_chemical_formula_iupac 'C5 H12 N O +, Cl -'
_chemical_formula_moiety 'C5 H12 N O +, Cl -'
_chemical_formula_sum 'C5 H12 Cl N O'
_chemical_formula_weight 137.61
_chemical_name_systematic
;
trans 2-hydroxycyclopentan-2-aminium chloride
;
_space_group_IT_number 14
_symmetry_cell_setting monoclinic
_symmetry_space_group_name_Hall '-P 2ybc'
_symmetry_space_group_name_H-M 'P 1 21/c 1'
_atom_sites_solution_hydrogens difmap
_atom_sites_solution_primary direct
_atom_sites_solution_secondary difmap
_cell_angle_alpha 90.00
_cell_angle_beta 98.680(10)
_cell_angle_gamma 90.00
_cell_formula_units_Z 4
_cell_length_a 10.1300(10)
_cell_length_b 8.7360(10)
_cell_length_c 7.6570(10)
_cell_measurement_reflns_used 40913
_cell_measurement_temperature 103(2)
_cell_measurement_theta_max 30.5
_cell_measurement_theta_min 3.1
_cell_volume 669.85(13)
_computing_cell_refinement HKL-2000
_computing_data_collection 'HKL-2000 (Otwinowski & Minor, 1997)'
_computing_data_reduction HKL-2000
_computing_molecular_graphics
;
HKL-3000SM,
ORTEPIII (Burnett & Johnson, 1996),
ORTEP-3 (Farrugia, 1997) and Mercury (Macrae <i>et al.</i>,
2006)
;
_computing_publication_material HKL-3000SM
_computing_structure_refinement
;
HKL-3000SM and SHELXL97 (Sheldrick, 1997)
;
_computing_structure_solution
;
HKL-3000SM (Minor <i>et al.</i>,  2006) and SHELXS97 (Sheldrick,
1997)
;
_diffrn_ambient_temperature 103(2)
_diffrn_detector_area_resol_mean 10
_diffrn_measured_fraction_theta_full 0.999
_diffrn_measured_fraction_theta_max 0.999
_diffrn_measurement_device 'four-circle diffractometer'
_diffrn_measurement_device_type 'Rigaku R-AXIS RAPID'
_diffrn_measurement_method '\w scans with \c offset'
_diffrn_radiation_monochromator graphite
_diffrn_radiation_source 'fine-focus sealed tube'
_diffrn_radiation_type MoK\a
_diffrn_radiation_wavelength 0.71074
_diffrn_reflns_av_R_equivalents 0.033
_diffrn_reflns_av_sigmaI/netI 0.0215
_diffrn_reflns_limit_h_max 20
_diffrn_reflns_limit_h_min -20
_diffrn_reflns_limit_k_max 16
_diffrn_reflns_limit_k_min -17
_diffrn_reflns_limit_l_max 15
_diffrn_reflns_limit_l_min -15
_diffrn_reflns_number 40913
_diffrn_reflns_theta_full 45.3
_diffrn_reflns_theta_max 45.3
_diffrn_reflns_theta_min 3.1
_diffrn_standards_decay_% 0
_exptl_absorpt_coefficient_mu 0.475
_exptl_absorpt_correction_T_max 0.96
_exptl_absorpt_correction_T_min 0.89
_exptl_absorpt_correction_type multi-scan
_exptl_absorpt_process_details '(Otwinowski <i>et al.</i>,  2003)'
_exptl_crystal_colour colourless
_exptl_crystal_density_diffrn 1.364
_exptl_crystal_density_method 'not measured'
_exptl_crystal_description block
_exptl_crystal_F_000 296
_exptl_crystal_size_max 0.45
_exptl_crystal_size_mid 0.2
_exptl_crystal_size_min 0.08
_refine_diff_density_max 0.446
_refine_diff_density_min -0.281
_refine_ls_extinction_method none
_refine_ls_goodness_of_fit_ref 0.903
_refine_ls_hydrogen_treatment refall
_refine_ls_matrix_type full
_refine_ls_number_parameters 121
_refine_ls_number_reflns 5611
_refine_ls_number_restraints 0
_refine_ls_restrained_S_all 0.903
_refine_ls_R_factor_all 0.0374
_refine_ls_R_factor_gt 0.0306
_refine_ls_shift/su_max 0.001
_refine_ls_shift/su_mean 0.000
_refine_ls_structure_factor_coef Fsqd
_refine_ls_weighting_details 'calc w=1/[\s^2^(Fo^2^)+(0.04P)^2^+0.1217P] where P=(Fo^2^+2Fc^2^)/3'
_refine_ls_weighting_scheme calc
_refine_ls_wR_factor_gt 0.0761
_refine_ls_wR_factor_ref 0.0789
_reflns_number_gt 4628
_reflns_number_total 5611
_reflns_observed_criterion I>-3\s(I)
_reflns_threshold_expression I>2\s(I)
_cod_data_source_file bv2054.cif
_cod_data_source_block I
_cod_original_cell_volume 669.86(13)
_cod_original_sg_symbol_H-M 'P 21/c'
_cod_database_code 2213190
_cod_database_fobs_code 2213190

loop_
_symmetry_equiv_pos_as_xyz
'x, y, z'
'-x, y+1/2, -z+1/2'
'-x, -y, -z'
'x, -y-1/2, z-1/2'

loop_
_atom_site_type_symbol
_atom_site_label
_atom_site_fract_x
_atom_site_fract_y
_atom_site_fract_z
_atom_site_U_iso_or_equiv
_atom_site_adp_type
_atom_site_calc_flag
_atom_site_occupancy
Cl Cl1 0.329449(12) 0.464227(13) 0.346563(16) 0.01841(3) Uani d 1
O O1 0.40112(4) -0.19074(4) 0.44317(5) 0.01891(6) Uani d 1
C C1 0.29063(5) -0.12489(5) 0.33185(6) 0.01558(6) Uani d 1
C C2 0.29292(5) 0.04865(5) 0.35055(6) 0.01566(7) Uani d 1
N N1 0.39427(4) 0.12190(5) 0.25553(6) 0.01686(6) Uani d 1
C C5 0.15284(5) -0.16502(6) 0.37641(8) 0.02107(8) Uani d 1
C C3 0.14970(5) 0.10065(6) 0.27871(9) 0.02456(10) Uani d 1
C C4 0.06349(6) -0.04561(7) 0.26993(10) 0.02525(10) Uani d 1
H H1N 0.3796(10) 0.1017(11) 0.1432(13) 0.023(2) Uiso d 1
H H2 0.3164(10) 0.0723(12) 0.4736(14) 0.025(2) Uiso d 1
H H1 0.2954(9) -0.1513(10) 0.2097(12) 0.0176(19) Uiso d 1
H H2N 0.4760(11) 0.0919(12) 0.2959(14) 0.028(2) Uiso d 1
H H5B 0.1548(10) -0.1477(12) 0.5005(14) 0.028(2) Uiso d 1
H H3N 0.3869(12) 0.2226(14) 0.2681(16) 0.036(3) Uiso d 1
H H3A 0.1454(12) 0.1462(15) 0.1632(16) 0.041(3) Uiso d 1
H H1O 0.3908(12) -0.2830(14) 0.4338(16) 0.037(3) Uiso d 1
H H5A 0.1264(11) -0.2685(12) 0.3461(14) 0.029(2) Uiso d 1
H H4B -0.0222(13) -0.0285(13) 0.3129(18) 0.041(3) Uiso d 1
H H4A 0.0416(12) -0.0783(14) 0.1472(16) 0.039(3) Uiso d 1
H H3B 0.1198(13) 0.1797(14) 0.3595(18) 0.044(3) Uiso d 1

loop_
_atom_site_aniso_label
_atom_site_aniso_U_11
_atom_site_aniso_U_22
_atom_site_aniso_U_33
_atom_site_aniso_U_12
_atom_site_aniso_U_13
_atom_site_aniso_U_23
Cl1 0.02081(5) 0.01446(4) 0.01945(5) -0.00055(3) 0.00139(4) -0.00031(3)
O1 0.01674(13) 0.01407(12) 0.02452(16) 0.00152(10) -0.00145(11) 0.00169(11)
C1 0.01518(15) 0.01306(14) 0.01794(16) 0.00010(11) 0.00065(12) -0.00051(11)
C2 0.01589(16) 0.01313(14) 0.01779(16) 0.00029(11) 0.00194(12) -0.00052(11)
N1 0.01615(14) 0.01441(13) 0.01974(15) -0.00047(11) 0.00172(12) 0.00135(11)
C5 0.01643(17) 0.01762(17) 0.0289(2) -0.00138(14) 0.00241(15) 0.00302(16)
C3 0.01659(18) 0.01730(18) 0.0390(3) 0.00266(14) 0.00160(18) 0.00376(18)
C4 0.01616(19) 0.0216(2) 0.0362(3) 0.00000(15) -0.00187(18) 0.00338(18)

loop_
_atom_type_symbol
_atom_type_description
_atom_type_scat_dispersion_real
_atom_type_scat_dispersion_imag
_atom_type_scat_source
C C 0.0033 0.0016 'International Tables Vol C Tables 4.2.6.8 and 6.1.1.4'
H H 0.0000 0.0000 'International Tables Vol C Tables 4.2.6.8 and 6.1.1.4'
N N 0.0061 0.0033 'International Tables Vol C Tables 4.2.6.8 and 6.1.1.4'
O O 0.0106 0.0060 'International Tables Vol C Tables 4.2.6.8 and 6.1.1.4'
Cl Cl 0.1484 0.1585 'International Tables Vol C Tables 4.2.6.8 and 6.1.1.4'

loop_
_geom_angle_atom_site_label_1
_geom_angle_atom_site_label_2
_geom_angle_atom_site_label_3
_geom_angle
C1 O1 H1O 105.6(9)
O1 C1 C2 110.30(4)
O1 C1 C5 115.88(4)
C2 C1 C5 102.07(4)
O1 C1 H1 109.4(5)
C2 C1 H1 108.9(5)
C5 C1 H1 109.9(5)
N1 C2 C1 112.56(4)
N1 C2 C3 112.36(4)
C1 C2 C3 105.06(4)
N1 C2 H2 107.5(6)
C1 C2 H2 107.8(6)
C3 C2 H2 111.6(6)
C2 N1 H1N 111.7(7)
C2 N1 H2N 112.5(7)
H1N N1 H2N 107.4(9)
C2 N1 H3N 107.3(7)
H1N N1 H3N 107.6(10)
H2N N1 H3N 110.3(11)
C1 C5 C4 102.19(4)
C1 C5 H5B 107.6(6)
C4 C5 H5B 110.0(6)
C1 C5 H5A 113.1(6)
C4 C5 H5A 113.0(7)
H5B C5 H5A 110.6(9)
C2 C3 C4 105.53(4)
C2 C3 H3A 111.0(7)
C4 C3 H3A 110.7(7)
C2 C3 H3B 109.8(7)
C4 C3 H3B 112.0(7)
H3A C3 H3B 107.7(10)
C5 C4 C3 104.80(4)
C5 C4 H4B 113.9(7)
C3 C4 H4B 112.4(7)
C5 C4 H4A 110.1(7)
C3 C4 H4A 109.2(7)
H4B C4 H4A 106.4(10)

loop_
_geom_bond_atom_site_label_1
_geom_bond_atom_site_label_2
_geom_bond_distance
O1 C1 1.4221(6)
O1 H1O 0.814(12)
C1 C2 1.5227(7)
C1 C5 1.5269(7)
C1 H1 0.971(9)
C2 N1 1.4893(6)
C2 C3 1.5405(7)
C2 H2 0.959(10)
N1 H1N 0.869(10)
N1 H2N 0.879(11)
N1 H3N 0.889(12)
C5 C4 1.5328(8)
C5 H5B 0.960(11)
C5 H5A 0.962(11)
C3 C4 1.5434(8)
C3 H3A 0.965(12)
C3 H3B 1.004(13)
C4 H4B 0.985(13)
C4 H4A 0.976(12)

loop_
_geom_hbond_atom_site_label_D
_geom_hbond_atom_site_label_H
_geom_hbond_atom_site_label_A
_geom_hbond_site_symmetry_A
_geom_hbond_distance_DH
_geom_hbond_distance_HA
_geom_hbond_distance_DA
_geom_hbond_angle_DHA
N1 H1N Cl1 4_565 0.870(10) 2.320(10) 3.1910(10) 176.0(10)
N1 H2N O1 3_656 0.880(10) 2.350(10) 2.9220(10) 123.0(10)
N1 H2N Cl1 2_645 0.880(10) 2.640(10) 3.3170(10) 135.0(10)
N1 H3N Cl1 . 0.890(10) 2.290(10) 3.1620(10) 165.0(10)
O1 H1O Cl1 1_545 0.810(10) 2.360(10) 3.1620(10) 167.0(10)

loop_
_geom_torsion_atom_site_label_1
_geom_torsion_atom_site_label_2
_geom_torsion_atom_site_label_3
_geom_torsion_atom_site_label_4
_geom_torsion
O1 C1 C2 N1 76.33(5)
C5 C1 C2 N1 -159.96(4)
O1 C1 C2 C3 -161.10(4)
C5 C1 C2 C3 -37.39(5)
O1 C1 C5 C4 165.17(4)
C2 C1 C5 C4 45.30(5)
N1 C2 C3 C4 137.77(5)
C1 C2 C3 C4 15.06(6)
C1 C5 C4 C3 -35.99(6)
C2 C3 C4 C5 12.99(7)

loop_
_cod_related_entry_id
_cod_related_entry_database
_cod_related_entry_code
1 ChemSpider 10772522
